data_1563772
loop_
_publ_author_name
'Jouffret, Laurent'
'Rivenet, Murielle'
'Abraham, Francis'

_publ_section_title
;
 A new series of pillared uranyl-vanadates based on uranophane-type sheets
 in the uranium-vanadium-linear alkyl diamine systems
;
_journal_issue 1
_journal_name_full 'Journal of Solid State Chemistry'
_journal_page_first 84
_journal_page_last 92
_journal_paper_doi 10.1016/j.jssc.2009.10.020
_journal_volume 183
_journal_year 2010
_chemical_formula_sum 'C6 H22 N2 O27 U5 V4'
_chemical_formula_weight 1948.1
_space_group_IT_number 36
_space_group_name_Hall 'C 2c -2'
_space_group_name_H-M_alt 'C m c 21'
_symmetry_cell_setting orthorhombic
_symmetry_space_group_name_Hall 'C 2c -2'
_symmetry_space_group_name_H-M 'C m c 21'
_cell_angle_alpha 90
_cell_angle_beta 90
_cell_angle_gamma 90
_cell_formula_units_Z 4
_cell_length_a 15.6926(5)
_cell_length_b 14.2108(3)
_cell_length_c 13.7003(3)
_cell_measurement_temperature 100
_cell_volume 3055.23(13)
_computing_publication_material 'Jana2000 (Petricek, Dusek & Palatinus, 2000)'
_computing_structure_refinement 'Jana2000 (Petricek, Dusek & Palatinus, 2000)'
_diffrn_ambient_temperature 100
_diffrn_measured_fraction_theta_full 0.98
_diffrn_measured_fraction_theta_max 0.98
_diffrn_measurement_device_type 'BRUKER AXS Apex2 CCD-4K'
_diffrn_measurement_method 'phi-omega scan'
_diffrn_radiation_monochromator graphite
_diffrn_radiation_source 'fine-focus sealed tube'
_diffrn_radiation_type 'Mo K\a'
_diffrn_radiation_wavelength 0.71069
_diffrn_reflns_av_R_equivalents 0.0803
_diffrn_reflns_av_sigmaI/netI 0.0713
_diffrn_reflns_limit_h_max 17
_diffrn_reflns_limit_h_min -18
_diffrn_reflns_limit_k_max 16
_diffrn_reflns_limit_k_min -16
_diffrn_reflns_limit_l_max 16
_diffrn_reflns_limit_l_min -16
_diffrn_reflns_number 13005
_diffrn_reflns_theta_full 24.62
_diffrn_reflns_theta_max 20.00
_diffrn_reflns_theta_min 1.93
_exptl_absorpt_coefficient_mu 27.664
_exptl_absorpt_correction_T_max 1.000
_exptl_absorpt_correction_T_min 0.522
_exptl_absorpt_correction_type empirical
_exptl_absorpt_process_details sadabs
_exptl_crystal_colour 'dark yellow'
_exptl_crystal_density_diffrn 4.23394
_exptl_crystal_description plate
_exptl_crystal_F_000 3271
_exptl_crystal_size_max 0.150
_exptl_crystal_size_mid 0.070
_exptl_crystal_size_min 0.008
_refine_diff_density_max 1.68
_refine_diff_density_min -1.54
_refine_ls_extinction_method none
_refine_ls_goodness_of_fit_gt 2.06
_refine_ls_goodness_of_fit_ref 1.89
_refine_ls_hydrogen_treatment undef
_refine_ls_number_parameters 123
_refine_ls_number_reflns 2618
_refine_ls_R_factor_all 0.0677
_refine_ls_R_factor_gt 0.0533
_refine_ls_shift/su_max 0.0043
_refine_ls_shift/su_mean 0.0003
_refine_ls_structure_factor_coef F
_refine_ls_weighting_details w=1/\s^2^(F)
_refine_ls_weighting_scheme sigma
_refine_ls_wR_factor_gt 0.0563
_refine_ls_wR_factor_ref 0.0578
_reflns_number_gt 2112
_reflns_number_total 2618
_reflns_threshold_expression I>3\s(I)
_cod_data_source_file JSSC-2010-183-84.cif
_cod_data_source_block 4
_cod_original_sg_symbol_Hall 'C -2x;-2yc;2zc'
_cod_database_code 1563772

loop_
_symmetry_equiv_pos_site_id
_symmetry_equiv_pos_as_xyz
1 x,y,z
2 -x,-y,1/2+z
3 -x,y,z
4 x,-y,1/2+z
5 1/2+x,1/2+y,z
6 1/2-x,1/2-y,1/2+z
7 1/2-x,1/2+y,z
8 1/2+x,1/2-y,1/2+z

loop_
_atom_site_label
_atom_site_type_symbol
_atom_site_fract_x
_atom_site_fract_y
_atom_site_fract_z
_atom_site_adp_type
_atom_site_U_iso_or_equiv
_atom_site_symmetry_multiplicity
_atom_site_occupancy
_atom_site_calc_flag
_atom_site_refinement_flags
_atom_site_disorder_assembly
_atom_site_disorder_group
U1 U 0.22869(8) 0.49290(8) 0.43733 Uani 0.0081(4) 8 1 d . . .
U2 U 0.27310(7) 0.74032(8) 0.55976(11) Uani 0.0075(3) 8 1 d . . .
U3 U 0.5 0.60559(11) 0.23221(16) Uani 0.0096(5) 4 1 d . . .
V1 V 0.2653(4) 0.5144(4) 0.1684(4) Uani 0.015(2) 8 1 d . . .
V2 V 0.3071(4) 0.7390(4) 0.3256(4) Uani 0.0117(19) 8 1 d . . .
O1 O 0.3393(12) 0.4578(13) 0.4244(15) Uiso 0.014(5) 8 1 d . . .
O2 O 0.1203(12) 0.5265(13) 0.4481(16) Uiso 0.015(5) 8 1 d . . .
O3 O 0.1591(13) 0.7530(14) 0.5402(15) Uiso 0.022(6) 8 1 d . . .
O4 O 0.3838(12) 0.7233(12) 0.5713(15) Uiso 0.011(5) 8 1 d . . .
O5 O 0.5 0.673(2) 0.118(2) Uiso 0.025(9) 4 1 d . . .
O6 O 0.5 0.5438(19) 0.343(2) Uiso 0.014(7) 4 1 d . . .
O7 O 0.3041(12) 0.8307(13) 0.4085(12) Uiso 0.009(5) 8 1 d . . .
O8 O 0.2217(11) 0.5971(13) 0.0889(12) Uiso 0.003(4) 8 1 d . . .
O9 O 0.2631(13) 0.4226(14) 0.0863(14) Uiso 0.020(6) 8 1 d . . .
O10 O 0.2699(13) 0.6526(15) 0.4056(14) Uiso 0.017(5) 8 1 d . . .
O11 O 0.2105(13) 0.4955(13) 0.2679(14) Uiso 0.010(5) 8 1 d . . .
O12 O 0.2459(12) 0.7560(12) 0.2259(15) Uiso 0.010(5) 8 1 d . . .
O13 O 0.4079(14) 0.7162(14) 0.2907(13) Uiso 0.013(5) 8 1 d . . .
O14 O 0.3644(13) 0.5437(14) 0.1943(14) Uiso 0.022(6) 8 1 d . . .
Ow1 O 0.5 0.455(2) 0.115(2) Uiso 0.024(8) 4 1 d . . .
N1 N 0.5 0.631(3) -0.071(3) Uiso 0.040(12) 4 1 d . . .
C1 C 0.5 0.679(5) 0.830(5) Uiso 0.06(2) 4 1 d . . .
C2 C 0.5 0.784(3) 0.840(3) Uiso 0.023(12) 4 1 d . . .
C3 C 0.5 0.833(4) 0.751(5) Uiso 0.059(19) 4 1 d . . .
C4 C 0.5 -0.066(3) 0.751(4) Uiso 0.028(14) 4 1 d . . .
C5 C 0.5 0.018(4) 0.148(3) Uiso 0.031(14) 4 1 d . . .
C6 C 0.5 0.912(5) 0.162(4) Uiso 0.06(2) 4 1 d . . .
N2 N 0.5 0.868(3) 0.067(3) Uiso 0.040(12) 4 1 d . . .

loop_
_atom_site_aniso_label
_atom_site_aniso_type_symbol
_atom_site_aniso_U_11
_atom_site_aniso_U_22
_atom_site_aniso_U_33
_atom_site_aniso_U_12
_atom_site_aniso_U_13
_atom_site_aniso_U_23
U1 U 0.0135(6) 0.0062(7) 0.0045(5) -0.0017(6) 0.0004(7) 0.0008(5)
U2 U 0.0127(6) 0.0060(7) 0.0037(5) 0.0000(6) 0.0013(7) 0.0001(6)
U3 U 0.0115(10) 0.0105(9) 0.0067(7) 0 0 -0.0017(8)
V1 V 0.017(3) 0.014(4) 0.014(4) 0.000(3) 0.001(3) -0.002(3)
V2 V 0.022(4) 0.009(3) 0.005(3) 0.002(3) -0.002(3) 0.000(2)

loop_
_atom_type_symbol
_atom_type_scat_dispersion_real
_atom_type_scat_dispersion_imag
_atom_type_scat_source
_atom_type_scat_Cromer_Mann_a1
_atom_type_scat_Cromer_Mann_b1
_atom_type_scat_Cromer_Mann_a2
_atom_type_scat_Cromer_Mann_b2
_atom_type_scat_Cromer_Mann_a3
_atom_type_scat_Cromer_Mann_b3
_atom_type_scat_Cromer_Mann_a4
_atom_type_scat_Cromer_Mann_b4
_atom_type_scat_Cromer_Mann_c
C 0.003 0.002 'International Tables Vol C Tables  4.2.6.8 and 6.1.1.4' 2.31 20.843901 1.02 10.2075 1.5886 0.5687 0.865 51.651199 0.2156
H 0.000 0.000 'International Tables Vol C Tables  4.2.6.8 and 6.1.1.4' 0.493002 10.5109 0.322912 26.1257 0.140191 3.14236 0.04081 57.799702 0.003038
N 0.006 0.003 'International Tables Vol C Tables  4.2.6.8 and 6.1.1.4' 12.2126 0.0057 3.1322 9.8933 2.0125 28.997499 1.1663 0.5826 -11.529
O 0.011 0.006 'International Tables Vol C Tables  4.2.6.8 and 6.1.1.4' 3.0485 13.2771 2.2868 5.7011 1.5463 0.3239 0.867 32.908901 0.2508
V 0.301 0.529 'International Tables Vol C Tables  4.2.6.8 and 6.1.1.4' 10.2971 6.8657 7.3511 0.4385 2.0703 26.893801 2.0571 102.477997 1.2199
U -9.677 9.665 'International Tables Vol C Tables  4.2.6.8 and 6.1.1.4' 36.0228 0.5293 23.4128 3.3253 14.9491 16.092699 4.188 100.612999 13.3966

loop_
_geom_bond_atom_site_label_1
_geom_bond_atom_site_label_2
_geom_bond_site_symmetry_1
_geom_bond_site_symmetry_2
_geom_bond_distance
_geom_bond_publ_flag
U1 O1 . . 1.815(19) yes
U1 O2 . . 1.774(19) yes
U1 O7 . 7_545 2.395(19) yes
U1 O8 . 4_565 2.442(17) yes
U1 O9 . 4_565 2.43(2) yes
U1 O10 . . 2.40(2) yes
U1 O11 . . 2.34(2) yes
U2 O3 . . 1.82(2) yes
U2 O4 . . 1.761(18) yes
U2 O7 . . 2.486(17) yes
U2 O8 . 6_565 2.346(18) yes
U2 O9 . 4_565 2.35(2) yes
U2 O10 . . 2.45(2) yes
U2 O12 . 6_565 2.30(2) yes
U3 O5 . . 1.84(3) yes
U3 O6 . . 1.75(3) yes
U3 O13 . . 2.28(2) yes
U3 O13 . 3_655 2.28(2) yes
U3 O14 . . 2.36(2) yes
U3 O14 . 3_655 2.36(2) yes
U3 Ow1 . . 2.68(3) yes
V1 O8 . . 1.743(18) yes
V1 O9 . . 1.72(2) yes
V1 O11 . . 1.63(2) yes
V1 O14 . . 1.65(2) yes
V2 O7 . . 1.729(19) yes
V2 O10 . . 1.75(2) yes
V2 O12 . . 1.69(2) yes
V2 O13 . . 1.68(2) yes
N1 O1 . 2_664 2.82(3) yes
N1 O1 . 4_564 2.82(3) yes
N1 O5 . . 2.65(6) yes
N1 O6 . 2_664 2.76(5) yes
N1 C1 . 1_554 1.52(8) yes
N1 C2 . 1_554 2.49(6) yes
C1 C2 . . 1.49(8) yes
C1 C3 . . 2.44(9) yes
C2 C3 . . 1.41(8) yes
C2 C4 . 1_565 2.46(7) yes
C3 C4 . 1_565 1.43(8) yes
C3 C5 . 2_665 2.54(8) yes
C4 C5 . 2_655 1.57(7) yes
C4 C6 . 2_665 2.50(8) yes
C5 C6 . 1_545 1.52(8) yes
C5 N2 . 1_545 2.40(7) yes
C6 N2 . . 1.44(7) yes
N2 O2 . 6_564 2.91(4) yes
N2 O2 . 8_564 2.91(4) yes
N2 O5 . . 2.86(5) yes
